data_7042046
loop_
_publ_author_name
'Kitos, Alexandros A.'
'Papatriantafyllopoulou, Constantina'
'Tasiopoulos, Anastasios J.'
'Perlepes, Spyros P.'
'Escuer, Albert'
'Nastopoulos, Vassilios'

_publ_section_title
;
 Binding of ligands containing carbonyl and phenol groups to iron(iii):
 new Fe6, Fe10 and Fe12 coordination clusters.
;
_journal_issue 10
_journal_name_full 'Dalton transactions (Cambridge, England : 2003)'
_journal_page_first 3240
_journal_page_last 3251
_journal_paper_doi 10.1039/c6dt04830g
_journal_volume 46
_journal_year 2017
_chemical_formula_moiety 'C81 H108 Fe12 O38, 2(Cl O4), 2(H2 O)'
_chemical_formula_sum 'C81 H112 Cl2 Fe12 O48'
_chemical_formula_weight 2594.80
_space_group_crystal_system triclinic
_space_group_IT_number 2
_space_group_name_Hall '-P 1'
_space_group_name_H-M_alt 'P -1'
_symmetry_space_group_name_Hall '-P 1'
_symmetry_space_group_name_H-M 'P -1'
_atom_sites_solution_hydrogens geom
_atom_sites_solution_primary direct
_atom_sites_solution_secondary difmap
_audit_creation_method SHELXL-2014/7
_audit_update_record
;
2016-12-07 deposited with the CCDC.
2017-02-13 downloaded from the CCDC.
;
_cell_angle_alpha 60.820(5)
_cell_angle_beta 71.422(4)
_cell_angle_gamma 72.941(4)
_cell_formula_units_Z 1
_cell_length_a 11.5327(5)
_cell_length_b 17.2702(9)
_cell_length_c 17.4391(9)
_cell_measurement_reflns_used 6213
_cell_measurement_temperature 100(2)
_cell_measurement_theta_max 28.8620
_cell_measurement_theta_min 3.5000
_cell_volume 2834.3(3)
_computing_cell_refinement 'CrysAlisPro (Agilent Technologies, 2011)'
_computing_data_collection 'CrysAlisPro (Agilent Technologies, 2011)'
_computing_data_reduction 'CrysAlisPro (Agilent Technologies, 2011)'
_computing_molecular_graphics
;ORTEP-3 for Windows (Farrugia, 1997); PLATON (Spek, 1990);
MERCURY (Bruno et al. 2002); DIAMOND (Brandenburg, 2014); 
X-SEED (Barbour, 2001)
;
_computing_publication_material 'WINGX (Farrugia, 1999)'
_computing_structure_refinement 'SHELXL-2014/7 (Sheldrick, 2014)'
_computing_structure_solution 'SIR92 (Altomare et al., 1994)'
_diffrn_ambient_temperature 100(2)
_diffrn_detector_area_resol_mean 10.4223
_diffrn_measured_fraction_theta_full 0.996
_diffrn_measured_fraction_theta_max 0.997
_diffrn_measurement_device_type 'Oxford Diffraction SuperNova with Atlas detector'
_diffrn_measurement_method '\w scans'
_diffrn_radiation_source 'SuperNova (Mo) X-ray Source'
_diffrn_radiation_type MoK\a
_diffrn_radiation_wavelength 0.71073
_diffrn_reflns_av_R_equivalents 0.0386
_diffrn_reflns_av_unetI/netI 0.0615
_diffrn_reflns_Laue_measured_fraction_full 0.996
_diffrn_reflns_Laue_measured_fraction_max 0.997
_diffrn_reflns_limit_h_max 14
_diffrn_reflns_limit_h_min -14
_diffrn_reflns_limit_k_max 21
_diffrn_reflns_limit_k_min -21
_diffrn_reflns_limit_l_max 21
_diffrn_reflns_limit_l_min -21
_diffrn_reflns_number 24309
_diffrn_reflns_point_group_measured_fraction_full 0.996
_diffrn_reflns_point_group_measured_fraction_max 0.997
_diffrn_reflns_theta_full 25.242
_diffrn_reflns_theta_max 25.999
_diffrn_reflns_theta_min 2.954
_exptl_absorpt_coefficient_mu 1.616
_exptl_absorpt_correction_T_max 1.00000
_exptl_absorpt_correction_T_min 0.63944
_exptl_absorpt_correction_type multi-scan
_exptl_absorpt_process_details
;
CrysAlisPro, Agilent Technologies,
Version 1.171.36.28 (release 01-02-2013 CrysAlis171 .NET)
(compiled Feb  1 2013,16:14:44)
Empirical absorption correction using spherical harmonics,
implemented in SCALE3 ABSPACK scaling algorithm.
;
_exptl_crystal_colour red
_exptl_crystal_density_diffrn 1.520
_exptl_crystal_density_method 'not measured'
_exptl_crystal_description prism
_exptl_crystal_F_000 1328
_exptl_crystal_size_max 0.190
_exptl_crystal_size_mid 0.090
_exptl_crystal_size_min 0.080
_refine_diff_density_max 1.360
_refine_diff_density_min -0.970
_refine_diff_density_rms 0.138
_refine_ls_extinction_method none
_refine_ls_goodness_of_fit_ref 1.056
_refine_ls_hydrogen_treatment mixed
_refine_ls_matrix_type full
_refine_ls_number_parameters 674
_refine_ls_number_reflns 11121
_refine_ls_number_restraints 13
_refine_ls_restrained_S_all 1.058
_refine_ls_R_factor_all 0.1015
_refine_ls_R_factor_gt 0.0658
_refine_ls_shift/su_max 0.001
_refine_ls_shift/su_mean 0.000
_refine_ls_structure_factor_coef Fsqd
_refine_ls_weighting_details 'w=1/[\s^2^(Fo^2^)+(0.1082P)^2^+8.3726P] where P=(Fo^2^+2Fc^2^)/3'
_refine_ls_weighting_scheme calc
_refine_ls_wR_factor_gt 0.1903
_refine_ls_wR_factor_ref 0.2242
_reflns_Friedel_coverage 0.000
_reflns_number_gt 7495
_reflns_number_total 11121
_reflns_threshold_expression 'I > 2\s(I)'
_cod_data_source_file c6dt04830g2.cif
_cod_data_source_block 2
_cod_depositor_comments 'Adding full bibliography for 7042046--7042050.cif.'
_cod_database_code 7042046
_shelx_shelxl_version_number 2014/7
_shelx_space_group_comment
;
The symmetry employed for this shelxl refinement is uniquely defined
by the following loop, which should always be used as a source of
symmetry information in preference to the above space-group names.
They are only intended as comments.
;
_shelx_estimated_absorpt_t_min 0.749
_shelx_estimated_absorpt_t_max 0.882

loop_
_space_group_symop_operation_xyz
'x, y, z'
'-x, -y, -z'

loop_
_atom_site_label
_atom_site_type_symbol
_atom_site_fract_x
_atom_site_fract_y
_atom_site_fract_z
_atom_site_U_iso_or_equiv
_atom_site_adp_type
_atom_site_occupancy
_atom_site_site_symmetry_order
_atom_site_calc_flag
_atom_site_refinement_flags_posn
_atom_site_refinement_flags_adp
_atom_site_refinement_flags_occupancy
Fe1 Fe 0.68104(9) 0.63531(6) 0.56348(5) 0.0322(2) Uani 1 1 d . . .
Fe2 Fe 0.67224(8) 0.72588(6) 0.35426(5) 0.0303(2) Uani 1 1 d . . .
Fe3 Fe 0.44628(9) 0.57067(6) 0.70579(5) 0.0332(2) Uani 1 1 d . . .
Fe4 Fe 0.44333(8) 0.65690(5) 0.50485(5) 0.0275(2) Uani 1 1 d . . .
Fe5 Fe 0.41680(8) 0.76115(5) 0.30685(5) 0.0295(2) Uani 1 1 d . . .
Fe6 Fe 0.51198(8) 0.44851(5) 0.60760(5) 0.0265(2) Uani 1 1 d . . .
C1A C 0.3092(7) 0.5399(5) 0.8901(4) 0.0436(16) Uani 1 1 d . . .
C1B C 0.8803(6) 0.5731(5) 0.6612(4) 0.0377(14) Uani 1 1 d . . .
C1C C 0.8791(6) 0.7561(4) 0.1949(4) 0.0357(14) Uani 1 1 d . . .
C1D C 0.2790(6) 0.9210(4) 0.1776(4) 0.0352(14) Uani 1 1 d . . .
C2A C 0.4018(7) 0.4711(5) 0.9346(4) 0.0452(17) Uani 1 1 d . . .
C2B C 0.9019(7) 0.6593(5) 0.6363(4) 0.0428(16) Uani 1 1 d . . .
C2C C 0.9214(6) 0.8210(5) 0.2021(4) 0.0387(15) Uani 1 1 d . . .
C2D C 0.3497(6) 0.9107(4) 0.0999(4) 0.0386(15) Uani 1 1 d . . .
C3A C 0.3712(8) 0.4217(6) 1.0301(5) 0.064(2) Uani 1 1 d . . .
H3A H 0.4303 0.3769 1.0605 0.076 Uiso 1 1 calc R U .
C3B C 0.9830(7) 0.6679(5) 0.6777(4) 0.0469(17) Uani 1 1 d . . .
H3B H 0.9946 0.7248 0.6637 0.056 Uiso 1 1 calc R U .
C3C C 1.0251(7) 0.8600(6) 0.1360(5) 0.0549(19) Uani 1 1 d . . .
H3C H 1.0525 0.9035 0.1395 0.066 Uiso 1 1 calc R U .
C3D C 0.3170(8) 0.9755(5) 0.0162(5) 0.055(2) Uani 1 1 d . . .
H3D H 0.3601 0.9682 -0.0355 0.065 Uiso 1 1 calc R U .
C4A C 0.2534(9) 0.4406(8) 1.0772(5) 0.084(3) Uani 1 1 d . . .
H4A H 0.2337 0.4073 1.1392 0.101 Uiso 1 1 calc R U .
C4B C 1.0441(7) 0.5934(5) 0.7377(5) 0.0488(18) Uani 1 1 d . . .
H4B H 1.0990 0.5993 0.7629 0.059 Uiso 1 1 calc R U .
C4C C 1.0846(7) 0.8354(6) 0.0682(5) 0.059(2) Uani 1 1 d . . .
H4C H 1.1531 0.8606 0.0269 0.070 Uiso 1 1 calc R U .
C4D C 0.2264(9) 1.0463(5) 0.0095(5) 0.063(2) Uani 1 1 d . . .
H4D H 0.2055 1.0858 -0.0458 0.075 Uiso 1 1 calc R U .
C5A C 0.1634(9) 0.5089(8) 1.0333(5) 0.085(3) Uani 1 1 d . . .
H5A H 0.0844 0.5204 1.0658 0.102 Uiso 1 1 calc R U .
C5B C 1.0232(7) 0.5089(5) 0.7606(5) 0.0485(17) Uani 1 1 d . . .
H5B H 1.0643 0.4585 0.8019 0.058 Uiso 1 1 calc R U .
C5C C 1.0419(7) 0.7724(5) 0.0613(5) 0.0490(17) Uani 1 1 d . . .
H5C H 1.0816 0.7560 0.0146 0.059 Uiso 1 1 calc R U .
C5D C 0.1627(8) 1.0611(5) 0.0857(5) 0.057(2) Uani 1 1 d . . .
H5D H 0.1035 1.1124 0.0802 0.068 Uiso 1 1 calc R U .
C6A C 0.1926(8) 0.5585(6) 0.9422(5) 0.063(2) Uani 1 1 d . . .
H6A H 0.1339 0.6058 0.9139 0.075 Uiso 1 1 calc R U .
C6B C 0.9444(6) 0.4973(5) 0.7245(4) 0.0406(15) Uani 1 1 d . . .
H6B H 0.9325 0.4397 0.7413 0.049 Uiso 1 1 calc R U .
C6C C 0.9426(6) 0.7342(5) 0.1220(4) 0.0423(15) Uani 1 1 d . . .
H6C H 0.9156 0.6924 0.1154 0.051 Uiso 1 1 calc R U .
C6D C 0.1882(6) 0.9993(4) 0.1685(5) 0.0426(16) Uani 1 1 d . . .
H6D H 0.1455 1.0090 0.2191 0.051 Uiso 1 1 calc R U .
C7A C 0.5234(7) 0.4477(4) 0.8861(4) 0.0402(15) Uani 1 1 d . . .
C7B C 0.8411(8) 0.7396(5) 0.5721(5) 0.0529(19) Uani 1 1 d . . .
C7C C 0.8580(7) 0.8531(5) 0.2714(4) 0.0448(16) Uani 1 1 d . . .
C7D C 0.4524(7) 0.8376(4) 0.1034(4) 0.0389(15) Uani 1 1 d . . .
C8A C 0.6231(8) 0.3831(6) 0.9341(5) 0.061(2) Uani 1 1 d . . .
H8A1 H 0.5988 0.3248 0.9697 0.091 Uiso 1 1 calc R U .
H8A2 H 0.6363 0.4035 0.9725 0.091 Uiso 1 1 calc R U .
H8A3 H 0.6985 0.3793 0.8911 0.091 Uiso 1 1 calc R U .
C8B C 0.8702(11) 0.8306(6) 0.5432(7) 0.085(3) Uani 1 1 d . . .
H8B1 H 0.8213 0.8759 0.5007 0.128 Uiso 1 1 calc R U .
H8B2 H 0.9567 0.8315 0.5158 0.128 Uiso 1 1 calc R U .
H8B3 H 0.8512 0.8424 0.5947 0.128 Uiso 1 1 calc R U .
C8C C 0.9049(9) 0.9217(7) 0.2778(6) 0.076(3) Uani 1 1 d . . .
H8C1 H 0.8557 0.9312 0.3294 0.115 Uiso 1 1 calc R U .
H8C2 H 0.8990 0.9773 0.2245 0.115 Uiso 1 1 calc R U .
H8C3 H 0.9898 0.9005 0.2836 0.115 Uiso 1 1 calc R U .
C8D C 0.5300(8) 0.8304(5) 0.0195(4) 0.0528(19) Uani 1 1 d . . .
H8D1 H 0.5859 0.7740 0.0349 0.079 Uiso 1 1 calc R U .
H8D2 H 0.5767 0.8789 -0.0152 0.079 Uiso 1 1 calc R U .
H8D3 H 0.4772 0.8335 -0.0152 0.079 Uiso 1 1 calc R U .
C9 C 0.5726(8) 0.6872(5) 0.7231(5) 0.0512(19) Uani 1 1 d . . .
H9A H 0.4998 0.6818 0.7704 0.077 Uiso 1 1 calc R U .
H9B H 0.5820 0.7493 0.6887 0.077 Uiso 1 1 calc R U .
H9C H 0.6442 0.6530 0.7487 0.077 Uiso 1 1 calc R U .
C10 C 0.9065(6) 0.6184(5) 0.4234(5) 0.0465(17) Uani 1 1 d . . .
H10A H 0.9322 0.5957 0.3790 0.070 Uiso 1 1 calc R U .
H10B H 0.9362 0.5740 0.4766 0.070 Uiso 1 1 calc R U .
H10C H 0.9402 0.6722 0.4002 0.070 Uiso 1 1 calc R U .
C11 C 0.5233(7) 0.8223(5) 0.4758(5) 0.0507(18) Uani 1 1 d . . .
H11A H 0.4617 0.8558 0.4398 0.076 Uiso 1 1 calc R U .
H11B H 0.5916 0.8543 0.4518 0.076 Uiso 1 1 calc R U .
H11C H 0.4874 0.8146 0.5364 0.076 Uiso 1 1 calc R U .
C12 C 0.5633(8) 0.9125(4) 0.2265(5) 0.055(2) Uani 1 1 d . . .
H12A H 0.6310 0.9101 0.1780 0.083 Uiso 1 1 calc R U .
H12B H 0.5816 0.9427 0.2541 0.083 Uiso 1 1 calc R U .
H12C H 0.4891 0.9446 0.2038 0.083 Uiso 1 1 calc R U .
C13 C 0.2013(11) 0.7777(9) 0.4535(7) 0.110(4) Uani 1 1 d . . .
H13A H 0.1579 0.7627 0.4250 0.164 Uiso 1 1 calc R U .
H13B H 0.1847 0.8415 0.4340 0.164 Uiso 1 1 calc R U .
H13C H 0.1736 0.7480 0.5175 0.164 Uiso 1 1 calc R U .
C14 C 0.2583(6) 0.5441(4) 0.5478(4) 0.0401(15) Uani 1 1 d . . .
H14A H 0.2231 0.5649 0.5937 0.060 Uiso 1 1 calc R U .
H14B H 0.2442 0.4837 0.5711 0.060 Uiso 1 1 calc R U .
H14C H 0.2199 0.5826 0.4972 0.060 Uiso 1 1 calc R U .
C16 C 0.3338(6) 0.4048(5) 0.7917(4) 0.0427(16) Uani 1 1 d . . .
H16A H 0.3021 0.3686 0.7778 0.064 Uiso 1 1 calc R U .
H16B H 0.2661 0.4374 0.8191 0.064 Uiso 1 1 calc R U .
H16C H 0.3886 0.3668 0.8323 0.064 Uiso 1 1 calc R U .
C17 C 0.7325(6) 0.3484(4) 0.7049(5) 0.0416(16) Uani 1 1 d . . .
H17A H 0.7429 0.4089 0.6850 0.062 Uiso 1 1 calc R U .
H17B H 0.8085 0.3160 0.6840 0.062 Uiso 1 1 calc R U .
H17C H 0.7114 0.3194 0.7693 0.062 Uiso 1 1 calc R U .
O1A O 0.3267(4) 0.5885(3) 0.8029(3) 0.0411(11) Uani 1 1 d . . .
O1B O 0.8079(4) 0.5565(3) 0.6272(3) 0.0409(11) Uani 1 1 d . . .
O1C O 0.7870(4) 0.7148(3) 0.2519(3) 0.0371(10) Uani 1 1 d . . .
O1D O 0.2923(4) 0.8630(3) 0.2594(3) 0.0393(10) Uani 1 1 d . . .
O2A O 0.5510(4) 0.4807(3) 0.8021(3) 0.0387(10) Uani 1 1 d . . .
O2B O 0.7621(5) 0.7392(3) 0.5381(3) 0.0461(12) Uani 1 1 d . . .
O2C O 0.7660(4) 0.8241(3) 0.3285(3) 0.0370(10) Uani 1 1 d . . .
O2D O 0.4847(4) 0.7794(3) 0.1748(3) 0.0387(10) Uani 1 1 d . . .
O3 O 0.5620(4) 0.5592(2) 0.5872(2) 0.0279(8) Uani 1 1 d . . .
O4 O 0.5449(4) 0.6545(2) 0.3834(2) 0.0267(8) Uani 1 1 d . . .
O5 O 0.5603(4) 0.6542(3) 0.6665(3) 0.0385(10) Uani 1 1 d . . .
O6 O 0.7735(4) 0.6384(3) 0.4448(3) 0.0333(9) Uani 1 1 d . . .
O7 O 0.5670(4) 0.7350(2) 0.4751(2) 0.0302(9) Uani 1 1 d . . .
O8 O 0.5458(4) 0.8242(3) 0.2909(3) 0.0344(10) Uani 1 1 d . . .
O9 O 0.3303(4) 0.7492(3) 0.4300(2) 0.0304(9) Uani 1 1 d . . .
O10 O 0.3924(4) 0.5455(3) 0.5196(2) 0.0282(8) Uani 1 1 d . . .
O12 O 0.3997(4) 0.4664(3) 0.7114(2) 0.0320(9) Uani 1 1 d . . .
O13 O 0.6359(4) 0.3497(3) 0.6697(3) 0.0320(9) Uani 1 1 d . . .
C15 C 0.2737(13) 0.7412(8) 0.6309(8) 0.033(3) Uani 0.5 1 d . . P
H15A H 0.2051 0.7244 0.6810 0.050 Uiso 0.5 1 calc R U P
H15B H 0.2432 0.7856 0.5780 0.050 Uiso 0.5 1 calc R U P
H15C H 0.3272 0.7655 0.6429 0.050 Uiso 0.5 1 calc R U P
O11 O 0.3438(4) 0.6611(3) 0.6166(3) 0.0334(9) Uani 1 1 d D . .
H11 H 0.299(14) 0.704(7) 0.629(11) 0.050 Uiso 0.5 1 d D U P
Cl Cl 0.3468(4) 0.8483(2) 0.82796(19) 0.1124(12) Uani 1 1 d . . .
O14 O 0.4681(11) 0.7974(7) 0.8567(6) 0.149(4) Uani 1 1 d . . .
O15 O 0.3782(11) 0.8974(6) 0.7339(5) 0.150(4) Uani 1 1 d . . .
O16 O 0.2959(11) 0.9091(7) 0.8683(6) 0.145(4) Uani 1 1 d . . .
O17 O 0.2712(13) 0.7897(9) 0.8509(9) 0.192(6) Uani 1 1 d . . .
O18W O -0.025(2) 1.0559(13) 0.3758(14) 0.150(7) Uani 0.5 1 d . U P
O19W O 0.684(2) 0.8648(16) 0.7542(16) 0.160(8) Uani 0.5 1 d . U P

loop_
_atom_site_aniso_label
_atom_site_aniso_U_11
_atom_site_aniso_U_22
_atom_site_aniso_U_33
_atom_site_aniso_U_23
_atom_site_aniso_U_13
_atom_site_aniso_U_12
Fe1 0.0476(5) 0.0288(5) 0.0210(4) -0.0039(4) -0.0136(4) -0.0132(4)
Fe2 0.0404(5) 0.0273(4) 0.0198(4) -0.0027(3) -0.0089(3) -0.0121(4)
Fe3 0.0520(6) 0.0301(5) 0.0166(4) -0.0069(4) -0.0087(4) -0.0103(4)
Fe4 0.0390(5) 0.0247(4) 0.0159(4) -0.0028(3) -0.0080(3) -0.0098(4)
Fe5 0.0400(5) 0.0249(4) 0.0177(4) -0.0012(3) -0.0103(3) -0.0072(4)
Fe6 0.0382(5) 0.0243(4) 0.0145(4) -0.0032(3) -0.0077(3) -0.0091(4)
C1A 0.060(4) 0.049(4) 0.024(3) -0.016(3) -0.010(3) -0.012(3)
C1B 0.041(4) 0.046(4) 0.022(3) -0.010(3) -0.007(3) -0.009(3)
C1C 0.037(3) 0.033(3) 0.027(3) -0.002(3) -0.014(3) -0.004(3)
C1D 0.041(4) 0.025(3) 0.032(3) 0.003(3) -0.018(3) -0.012(3)
C2A 0.070(5) 0.046(4) 0.023(3) -0.012(3) -0.017(3) -0.013(4)
C2B 0.049(4) 0.050(4) 0.034(4) -0.016(3) -0.010(3) -0.019(3)
C2C 0.034(3) 0.046(4) 0.032(3) -0.011(3) -0.011(3) -0.010(3)
C2D 0.051(4) 0.032(3) 0.026(3) 0.001(3) -0.017(3) -0.014(3)
C3A 0.061(5) 0.082(6) 0.028(4) -0.008(4) -0.011(3) -0.014(5)
C3B 0.055(4) 0.054(4) 0.039(4) -0.017(3) -0.017(3) -0.014(4)
C3C 0.053(5) 0.068(5) 0.045(4) -0.016(4) -0.009(3) -0.030(4)
C3D 0.079(6) 0.044(4) 0.032(4) -0.001(3) -0.024(4) -0.014(4)
C4A 0.080(7) 0.121(9) 0.022(4) -0.007(5) -0.009(4) -0.022(6)
C4B 0.045(4) 0.067(5) 0.039(4) -0.023(4) -0.013(3) -0.010(4)
C4C 0.046(4) 0.084(6) 0.042(4) -0.023(4) 0.001(3) -0.026(4)
C4D 0.089(6) 0.043(4) 0.037(4) 0.004(3) -0.035(4) 0.000(4)
C5A 0.065(6) 0.133(9) 0.033(4) -0.027(5) 0.005(4) -0.016(6)
C5B 0.044(4) 0.063(5) 0.037(4) -0.019(4) -0.016(3) -0.004(4)
C5C 0.040(4) 0.054(4) 0.038(4) -0.012(3) -0.007(3) -0.004(3)
C5D 0.069(5) 0.033(4) 0.057(5) -0.003(4) -0.029(4) -0.007(4)
C6A 0.061(5) 0.090(6) 0.030(4) -0.025(4) -0.015(3) 0.000(5)
C6B 0.041(4) 0.045(4) 0.033(3) -0.017(3) -0.010(3) -0.001(3)
C6C 0.047(4) 0.040(4) 0.028(3) -0.005(3) -0.010(3) -0.007(3)
C6D 0.049(4) 0.032(3) 0.045(4) -0.006(3) -0.018(3) -0.016(3)
C7A 0.061(4) 0.039(4) 0.024(3) -0.010(3) -0.018(3) -0.010(3)
C7B 0.072(5) 0.045(4) 0.050(4) -0.008(3) -0.030(4) -0.026(4)
C7C 0.047(4) 0.051(4) 0.035(4) -0.011(3) -0.006(3) -0.024(3)
C7D 0.060(4) 0.039(4) 0.019(3) -0.002(3) -0.009(3) -0.029(3)
C8A 0.075(6) 0.062(5) 0.035(4) -0.003(4) -0.026(4) -0.014(4)
C8B 0.122(9) 0.044(5) 0.101(8) -0.006(5) -0.066(7) -0.029(5)
C8C 0.090(7) 0.089(7) 0.073(6) -0.047(6) 0.014(5) -0.060(6)
C8D 0.071(5) 0.051(4) 0.026(4) -0.010(3) -0.008(3) -0.011(4)
C9 0.075(5) 0.055(4) 0.039(4) -0.028(4) -0.013(4) -0.018(4)
C10 0.043(4) 0.051(4) 0.044(4) -0.019(3) -0.012(3) -0.006(3)
C11 0.066(5) 0.043(4) 0.043(4) -0.015(3) -0.013(4) -0.012(4)
C12 0.071(5) 0.028(3) 0.048(4) 0.011(3) -0.026(4) -0.018(4)
C13 0.087(8) 0.139(11) 0.062(7) -0.031(7) -0.014(6) 0.012(8)
C14 0.048(4) 0.036(3) 0.033(3) -0.010(3) -0.005(3) -0.015(3)
C16 0.047(4) 0.045(4) 0.032(4) -0.014(3) 0.001(3) -0.016(3)
C17 0.049(4) 0.034(3) 0.045(4) -0.009(3) -0.025(3) -0.008(3)
O1A 0.061(3) 0.042(3) 0.018(2) -0.0126(19) -0.0076(19) -0.007(2)
O1B 0.057(3) 0.037(2) 0.031(2) -0.006(2) -0.021(2) -0.015(2)
O1C 0.047(3) 0.034(2) 0.027(2) -0.0086(19) -0.0008(19) -0.018(2)
O1D 0.041(3) 0.033(2) 0.029(2) -0.0004(19) -0.0120(19) -0.003(2)
O2A 0.052(3) 0.036(2) 0.025(2) -0.0075(19) -0.0115(19) -0.010(2)
O2B 0.068(3) 0.039(3) 0.037(3) -0.005(2) -0.024(2) -0.022(2)
O2C 0.049(3) 0.034(2) 0.030(2) -0.0086(19) -0.012(2) -0.015(2)
O2D 0.048(3) 0.038(2) 0.025(2) -0.007(2) -0.0089(19) -0.011(2)
O3 0.042(2) 0.0215(19) 0.0169(19) -0.0033(16) -0.0054(16) -0.0114(17)
O4 0.042(2) 0.0215(19) 0.0148(18) -0.0023(15) -0.0052(16) -0.0133(17)
O5 0.064(3) 0.033(2) 0.023(2) -0.0090(19) -0.013(2) -0.017(2)
O6 0.040(2) 0.031(2) 0.023(2) -0.0047(18) -0.0102(17) -0.0078(19)
O7 0.046(2) 0.0203(19) 0.022(2) -0.0042(16) -0.0095(17) -0.0097(18)
O8 0.045(3) 0.025(2) 0.026(2) 0.0014(17) -0.0143(18) -0.0109(19)
O9 0.037(2) 0.030(2) 0.018(2) -0.0052(17) -0.0056(16) -0.0055(18)
O10 0.037(2) 0.028(2) 0.0168(19) -0.0041(16) -0.0062(16) -0.0100(18)
O12 0.052(3) 0.029(2) 0.0141(19) -0.0058(17) -0.0031(17) -0.0148(19)
O13 0.047(3) 0.026(2) 0.022(2) -0.0031(17) -0.0174(18) -0.0070(19)
C15 0.046(8) 0.022(6) 0.025(6) -0.005(5) -0.009(5) -0.001(6)
O11 0.048(3) 0.028(2) 0.020(2) -0.0065(18) -0.0091(18) -0.004(2)
Cl 0.198(4) 0.0739(17) 0.0601(16) -0.0271(14) -0.0068(19) -0.041(2)
O14 0.180(10) 0.155(9) 0.120(7) -0.063(7) -0.097(7) 0.040(8)
O15 0.236(12) 0.120(7) 0.047(4) -0.023(5) -0.030(6) 0.012(7)
O16 0.203(11) 0.129(8) 0.104(7) -0.077(6) 0.033(7) -0.052(7)
O17 0.234(14) 0.188(12) 0.212(12) -0.102(10) -0.015(11) -0.125(11)
O18W 0.198(16) 0.124(12) 0.177(14) -0.108(11) 0.008(12) -0.066(11)
O19W 0.157(15) 0.198(16) 0.189(15) -0.138(13) -0.006(11) -0.054(12)

loop_
_atom_type_symbol
_atom_type_description
_atom_type_scat_dispersion_real
_atom_type_scat_dispersion_imag
_atom_type_scat_source
C C 0.0033 0.0016 'International Tables Vol C Tables 4.2.6.8 and 6.1.1.4'
H H 0.0000 0.0000 'International Tables Vol C Tables 4.2.6.8 and 6.1.1.4'
O O 0.0106 0.0060 'International Tables Vol C Tables 4.2.6.8 and 6.1.1.4'
Cl Cl 0.1484 0.1585 'International Tables Vol C Tables 4.2.6.8 and 6.1.1.4'
Fe Fe 0.3463 0.8444 'International Tables Vol C Tables 4.2.6.8 and 6.1.1.4'

loop_
_geom_angle_atom_site_label_1
_geom_angle_atom_site_label_2
_geom_angle_atom_site_label_3
_geom_angle
_geom_angle_site_symmetry_1
_geom_angle_site_symmetry_3
O1B Fe1 O6 96.09(19) . .
O1B Fe1 O3 106.22(17) . .
O6 Fe1 O3 96.41(16) . .
O1B Fe1 O5 96.93(19) . .
O6 Fe1 O5 166.86(17) . .
O3 Fe1 O5 81.62(16) . .
O1B Fe1 O2B 86.74(18) . .
O6 Fe1 O2B 90.07(18) . .
O3 Fe1 O2B 164.72(19) . .
O5 Fe1 O2B 88.92(18) . .
O1B Fe1 O7 169.53(18) . .
O6 Fe1 O7 76.71(16) . .
O3 Fe1 O7 82.39(15) . .
O5 Fe1 O7 90.14(17) . .
O2B Fe1 O7 85.68(16) . .
O1C Fe2 O4 104.31(17) . .
O1C Fe2 O6 97.08(18) . .
O4 Fe2 O6 100.19(16) . .
O1C Fe2 O8 98.30(18) . .
O4 Fe2 O8 80.54(16) . .
O6 Fe2 O8 163.91(17) . .
O1C Fe2 O2C 86.12(17) . .
O4 Fe2 O2C 165.31(18) . .
O6 Fe2 O2C 88.54(17) . .
O8 Fe2 O2C 87.82(17) . .
O1C Fe2 O7 171.95(17) . .
O4 Fe2 O7 81.52(15) . .
O6 Fe2 O7 76.22(16) . .
O8 Fe2 O7 88.06(16) . .
O2C Fe2 O7 89.22(16) . .
O1A Fe3 O5 103.84(19) . .
O1A Fe3 O12 101.83(18) . .
O5 Fe3 O12 153.28(19) . .
O1A Fe3 O11 92.42(18) . .
O5 Fe3 O11 92.08(18) . .
O12 Fe3 O11 94.12(17) . .
O1A Fe3 O2A 85.37(18) . .
O5 Fe3 O2A 86.53(18) . .
O12 Fe3 O2A 88.29(17) . .
O11 Fe3 O2A 177.02(16) . .
O1A Fe3 O3 172.64(17) . .
O5 Fe3 O3 78.63(16) . .
O12 Fe3 O3 76.82(15) . .
O11 Fe3 O3 80.51(16) . .
O2A Fe3 O3 101.76(16) . .
O9 Fe4 O11 95.48(17) . .
O9 Fe4 O7 97.59(16) . .
O11 Fe4 O7 99.27(17) . .
O9 Fe4 O10 98.87(16) . .
O11 Fe4 O10 98.76(17) . .
O7 Fe4 O10 154.21(17) . .
O9 Fe4 O3 178.67(15) . .
O11 Fe4 O3 83.24(16) . .
O7 Fe4 O3 82.27(15) . .
O10 Fe4 O3 81.71(15) . .
O9 Fe4 O4 82.77(15) . .
O11 Fe4 O4 178.17(17) . .
O7 Fe4 O4 81.51(15) . .
O10 Fe4 O4 81.03(15) . .
O3 Fe4 O4 98.51(15) . .
O1D Fe5 O8 99.52(18) . .
O1D Fe5 O13 108.97(18) . 2_666
O8 Fe5 O13 150.50(18) . 2_666
O1D Fe5 O9 88.94(17) . .
O8 Fe5 O9 96.47(17) . .
O13 Fe5 O9 91.66(17) 2_666 .
O1D Fe5 O2D 84.93(18) . .
O8 Fe5 O2D 88.44(17) . .
O13 Fe5 O2D 86.63(17) 2_666 .
O9 Fe5 O2D 172.72(17) . .
O1D Fe5 O4 167.85(17) . .
O8 Fe5 O4 77.02(15) . .
O13 Fe5 O4 76.57(15) 2_666 .
O9 Fe5 O4 79.98(15) . .
O2D Fe5 O4 106.45(16) . .
O12 Fe6 O13 98.99(17) . .
O12 Fe6 O3 80.58(16) . .
O13 Fe6 O3 104.28(16) . .
O12 Fe6 O4 101.65(16) . 2_666
O13 Fe6 O4 80.80(16) . 2_666
O3 Fe6 O4 174.15(14) . 2_666
O12 Fe6 O10 167.59(16) . 2_666
O13 Fe6 O10 93.33(16) . 2_666
O3 Fe6 O10 94.94(15) . 2_666
O4 Fe6 O10 81.77(15) 2_666 2_666
O12 Fe6 O10 92.06(16) . .
O13 Fe6 O10 168.14(15) . .
O3 Fe6 O10 81.65(15) . .
O4 Fe6 O10 92.83(15) 2_666 .
O10 Fe6 O10 75.78(17) 2_666 .
O1A C1A C6A 117.5(6) . .
O1A C1A C2A 123.7(6) . .
C6A C1A C2A 118.8(6) . .
O1B C1B C2B 124.8(6) . .
O1B C1B C6B 116.8(6) . .
C2B C1B C6B 118.4(6) . .
O1C C1C C2C 124.1(6) . .
O1C C1C C6C 118.5(6) . .
C2C C1C C6C 117.4(6) . .
O1D C1D C2D 124.2(6) . .
O1D C1D C6D 116.7(6) . .
C2D C1D C6D 119.1(6) . .
C1A C2A C3A 118.6(7) . .
C1A C2A C7A 122.3(6) . .
C3A C2A C7A 119.1(7) . .
C1B C2B C3B 119.2(6) . .
C1B C2B C7B 121.8(6) . .
C3B C2B C7B 118.9(6) . .
C1C C2C C3C 118.4(6) . .
C1C C2C C7C 122.2(6) . .
C3C C2C C7C 119.3(6) . .
C1D C2D C3D 117.6(6) . .
C1D C2D C7D 122.0(5) . .
C3D C2D C7D 120.4(6) . .
C4A C3A C2A 119.9(8) . .
C4A C3A H3A 120.0 . .
C2A C3A H3A 120.0 . .
C4B C3B C2B 120.8(7) . .
C4B C3B H3B 119.6 . .
C2B C3B H3B 119.6 . .
C4C C3C C2C 122.0(7) . .
C4C C3C H3C 119.0 . .
C2C C3C H3C 119.0 . .
C4D C3D C2D 122.3(7) . .
C4D C3D H3D 118.8 . .
C2D C3D H3D 118.8 . .
C3A C4A C5A 121.2(8) . .
C3A C4A H4A 119.4 . .
C5A C4A H4A 119.4 . .
C3B C4B C5B 119.3(6) . .
C3B C4B H4B 120.4 . .
C5B C4B H4B 120.4 . .
C3C C4C C5C 119.2(7) . .
C3C C4C H4C 120.4 . .
C5C C4C H4C 120.4 . .
C3D C4D C5D 120.2(7) . .
C3D C4D H4D 119.9 . .
C5D C4D H4D 119.9 . .
C6A C5A C4A 119.4(8) . .
C6A C5A H5A 120.3 . .
C4A C5A H5A 120.3 . .
C6B C5B C4B 122.1(7) . .
C6B C5B H5B 118.9 . .
C4B C5B H5B 118.9 . .
C6C C5C C4C 120.9(7) . .
C6C C5C H5C 119.5 . .
C4C C5C H5C 119.5 . .
C6D C5D C4D 119.7(7) . .
C6D C5D H5D 120.1 . .
C4D C5D H5D 120.1 . .
C5A C6A C1A 121.9(8) . .
C5A C6A H6A 119.1 . .
C1A C6A H6A 119.1 . .
C5B C6B C1B 120.2(7) . .
C5B C6B H6B 119.9 . .
C1B C6B H6B 119.9 . .
C5C C6C C1C 122.0(7) . .
C5C C6C H6C 119.0 . .
C1C C6C H6C 119.0 . .
C5D C6D C1D 120.6(7) . .
C5D C6D H6D 119.7 . .
C1D C6D H6D 119.7 . .
O2A C7A C2A 122.2(6) . .
O2A C7A C8A 116.5(6) . .
C2A C7A C8A 121.3(6) . .
O2B C7B C2B 123.4(6) . .
O2B C7B C8B 115.7(7) . .
C2B C7B C8B 120.9(6) . .
O2C C7C C2C 122.3(6) . .
O2C C7C C8C 116.5(6) . .
C2C C7C C8C 121.2(6) . .
O2D C7D C2D 122.8(6) . .
O2D C7D C8D 116.1(6) . .
C2D C7D C8D 121.1(6) . .
C7A C8A H8A1 109.5 . .
C7A C8A H8A2 109.5 . .
H8A1 C8A H8A2 109.5 . .
C7A C8A H8A3 109.5 . .
H8A1 C8A H8A3 109.5 . .
H8A2 C8A H8A3 109.5 . .
C7B C8B H8B1 109.5 . .
C7B C8B H8B2 109.5 . .
H8B1 C8B H8B2 109.5 . .
C7B C8B H8B3 109.5 . .
H8B1 C8B H8B3 109.5 . .
H8B2 C8B H8B3 109.5 . .
C7C C8C H8C1 109.5 . .
C7C C8C H8C2 109.5 . .
H8C1 C8C H8C2 109.5 . .
C7C C8C H8C3 109.5 . .
H8C1 C8C H8C3 109.5 . .
H8C2 C8C H8C3 109.5 . .
C7D C8D H8D1 109.5 . .
C7D C8D H8D2 109.5 . .
H8D1 C8D H8D2 109.5 . .
C7D C8D H8D3 109.5 . .
H8D1 C8D H8D3 109.5 . .
H8D2 C8D H8D3 109.5 . .
O5 C9 H9A 109.5 . .
O5 C9 H9B 109.5 . .
H9A C9 H9B 109.5 . .
O5 C9 H9C 109.5 . .
H9A C9 H9C 109.5 . .
H9B C9 H9C 109.5 . .
O6 C10 H10A 109.5 . .
O6 C10 H10B 109.5 . .
H10A C10 H10B 109.5 . .
O6 C10 H10C 109.5 . .
H10A C10 H10C 109.5 . .
H10B C10 H10C 109.5 . .
O7 C11 H11A 109.5 . .
O7 C11 H11B 109.5 . .
H11A C11 H11B 109.5 . .
O7 C11 H11C 109.5 . .
H11A C11 H11C 109.5 . .
H11B C11 H11C 109.5 . .
O8 C12 H12A 109.5 . .
O8 C12 H12B 109.5 . .
H12A C12 H12B 109.5 . .
O8 C12 H12C 109.5 . .
H12A C12 H12C 109.5 . .
H12B C12 H12C 109.5 . .
O9 C13 H13A 109.5 . .
O9 C13 H13B 109.5 . .
H13A C13 H13B 109.5 . .
O9 C13 H13C 109.5 . .
H13A C13 H13C 109.5 . .
H13B C13 H13C 109.5 . .
O10 C14 H14A 109.5 . .
O10 C14 H14B 109.5 . .
H14A C14 H14B 109.5 . .
O10 C14 H14C 109.5 . .
H14A C14 H14C 109.5 . .
H14B C14 H14C 109.5 . .
O12 C16 H16A 109.5 . .
O12 C16 H16B 109.5 . .
H16A C16 H16B 109.5 . .
O12 C16 H16C 109.5 . .
H16A C16 H16C 109.5 . .
H16B C16 H16C 109.5 . .
O13 C17 H17A 109.5 . .
O13 C17 H17B 109.5 . .
H17A C17 H17B 109.5 . .
O13 C17 H17C 109.5 . .
H17A C17 H17C 109.5 . .
H17B C17 H17C 109.5 . .
C1A O1A Fe3 132.1(4) . .
C1B O1B Fe1 129.9(4) . .
C1C O1C Fe2 133.1(4) . .
C1D O1D Fe5 133.2(4) . .
C7A O2A Fe3 131.3(5) . .
C7B O2B Fe1 130.3(5) . .
C7C O2C Fe2 132.1(4) . .
C7D O2D Fe5 132.1(4) . .
Fe1 O3 Fe6 155.4(2) . .
Fe1 O3 Fe4 98.69(16) . .
Fe6 O3 Fe4 100.07(17) . .
Fe1 O3 Fe3 96.72(15) . .
Fe6 O3 Fe3 97.85(16) . .
Fe4 O3 Fe3 93.59(16) . .
Fe2 O4 Fe6 153.5(2) . 2_666
Fe2 O4 Fe4 99.91(15) . .
Fe6 O4 Fe4 99.75(16) 2_666 .
Fe2 O4 Fe5 98.22(15) . .
Fe6 O4 Fe5 98.00(16) 2_666 .
Fe4 O4 Fe5 93.78(16) . .
C9 O5 Fe3 122.6(4) . .
C9 O5 Fe1 130.7(4) . .
Fe3 O5 Fe1 102.43(18) . .
C10 O6 Fe1 121.9(4) . .
C10 O6 Fe2 123.3(4) . .
Fe1 O6 Fe2 108.1(2) . .
C11 O7 Fe4 119.8(4) . .
C11 O7 Fe1 119.9(4) . .
Fe4 O7 Fe1 96.56(16) . .
C11 O7 Fe2 119.6(4) . .
Fe4 O7 Fe2 96.97(15) . .
Fe1 O7 Fe2 98.86(17) . .
C12 O8 Fe5 126.5(4) . .
C12 O8 Fe2 126.8(4) . .
Fe5 O8 Fe2 103.99(18) . .
C13 O9 Fe4 129.7(5) . .
C13 O9 Fe5 123.0(5) . .
Fe4 O9 Fe5 103.38(19) . .
C14 O10 Fe4 115.1(3) . .
C14 O10 Fe6 119.8(3) . 2_666
Fe4 O10 Fe6 97.23(16) . 2_666
C14 O10 Fe6 119.5(3) . .
Fe4 O10 Fe6 96.51(16) . .
Fe6 O10 Fe6 104.22(17) 2_666 .
C16 O12 Fe6 129.6(4) . .
C16 O12 Fe3 122.1(3) . .
Fe6 O12 Fe3 104.54(19) . .
C17 O13 Fe6 131.8(4) . .
C17 O13 Fe5 123.3(4) . 2_666
Fe6 O13 Fe5 104.32(18) . 2_666
O11 C15 H15A 109.5 . .
O11 C15 H15B 109.5 . .
H15A C15 H15B 109.5 . .
O11 C15 H15C 109.5 . .
H15A C15 H15C 109.5 . .
H15B C15 H15C 109.5 . .
H15A C15 H11 102.3 . .
H15B C15 H11 113.3 . .
H15C C15 H11 112.5 . .
C15 O11 Fe4 127.8(5) . .
C15 O11 Fe3 116.8(5) . .
Fe4 O11 Fe3 102.6(2) . .
Fe4 O11 H11 133(10) . .
Fe3 O11 H11 115(10) . .
O17 Cl O15 110.7(8) . .
O17 Cl O16 113.6(8) . .
O15 Cl O16 109.5(6) . .
O17 Cl O14 110.0(8) . .
O15 Cl O14 105.5(7) . .
O16 Cl O14 107.2(7) . .

loop_
_geom_bond_atom_site_label_1
_geom_bond_atom_site_label_2
_geom_bond_distance
_geom_bond_site_symmetry_2
Fe1 O1B 1.903(4) .
Fe1 O6 1.985(4) .
Fe1 O3 1.987(4) .
Fe1 O5 1.996(4) .
Fe1 O2B 2.058(4) .
Fe1 O7 2.108(4) .
Fe2 O1C 1.912(4) .
Fe2 O4 1.977(4) .
Fe2 O6 1.989(4) .
Fe2 O8 1.994(4) .
Fe2 O2C 2.066(4) .
Fe2 O7 2.127(4) .
Fe3 O1A 1.906(4) .
Fe3 O5 1.963(4) .
Fe3 O12 1.974(4) .
Fe3 O11 1.994(4) .
Fe3 O2A 2.083(4) .
Fe3 O3 2.141(4) .
Fe4 O9 1.944(4) .
Fe4 O11 1.945(4) .
Fe4 O7 2.024(4) .
Fe4 O10 2.048(4) .
Fe4 O3 2.078(4) .
Fe4 O4 2.083(4) .
Fe5 O1D 1.922(4) .
Fe5 O8 1.967(4) .
Fe5 O13 1.991(4) 2_666
Fe5 O9 1.993(4) .
Fe5 O2D 2.075(4) .
Fe5 O4 2.149(4) .
Fe6 O12 1.967(4) .
Fe6 O13 1.969(4) .
Fe6 O3 1.992(4) .
Fe6 O4 1.992(4) 2_666
Fe6 O10 2.106(4) 2_666
Fe6 O10 2.133(4) .
C1A O1A 1.311(7) .
C1A C6A 1.411(10) .
C1A C2A 1.428(10) .
C1B O1B 1.323(7) .
C1B C2B 1.409(9) .
C1B C6B 1.422(9) .
C1C O1C 1.306(7) .
C1C C2C 1.416(9) .
C1C C6C 1.418(9) .
C1D O1D 1.311(7) .
C1D C2D 1.405(9) .
C1D C6D 1.421(9) .
C2A C3A 1.429(9) .
C2A C7A 1.446(10) .
C2B C3B 1.426(9) .
C2B C7B 1.443(10) .
C2C C3C 1.431(10) .
C2C C7C 1.469(9) .
C2D C3D 1.427(9) .
C2D C7D 1.448(10) .
C3A C4A 1.384(12) .
C3A H3A 0.9300 .
C3B C4B 1.369(10) .
C3B H3B 0.9300 .
C3C C4C 1.361(11) .
C3C H3C 0.9300 .
C3D C4D 1.338(11) .
C3D H3D 0.9300 .
C4A C5A 1.401(13) .
C4A H4A 0.9300 .
C4B C5B 1.388(10) .
C4B H4B 0.9300 .
C4C C5C 1.386(11) .
C4C H4C 0.9300 .
C4D C5D 1.403(11) .
C4D H4D 0.9300 .
C5A C6A 1.369(11) .
C5A H5A 0.9300 .
C5B C6B 1.362(9) .
C5B H5B 0.9300 .
C5C C6C 1.364(10) .
C5C H5C 0.9300 .
C5D C6D 1.377(9) .
C5D H5D 0.9300 .
C6A H6A 0.9300 .
C6B H6B 0.9300 .
C6C H6C 0.9300 .
C6D H6D 0.9300 .
C7A O2A 1.252(7) .
C7A C8A 1.489(10) .
C7B O2B 1.238(8) .
C7B C8B 1.505(10) .
C7C O2C 1.233(8) .
C7C C8C 1.499(10) .
C7D O2D 1.246(7) .
C7D C8D 1.495(9) .
C8A H8A1 0.9600 .
C8A H8A2 0.9600 .
C8A H8A3 0.9600 .
C8B H8B1 0.9600 .
C8B H8B2 0.9600 .
C8B H8B3 0.9600 .
C8C H8C1 0.9600 .
C8C H8C2 0.9600 .
C8C H8C3 0.9600 .
C8D H8D1 0.9600 .
C8D H8D2 0.9600 .
C8D H8D3 0.9600 .
C9 O5 1.417(7) .
C9 H9A 0.9600 .
C9 H9B 0.9600 .
C9 H9C 0.9600 .
C10 O6 1.436(8) .
C10 H10A 0.9600 .
C10 H10B 0.9600 .
C10 H10C 0.9600 .
C11 O7 1.448(8) .
C11 H11A 0.9600 .
C11 H11B 0.9600 .
C11 H11C 0.9600 .
C12 O8 1.411(7) .
C12 H12A 0.9600 .
C12 H12B 0.9600 .
C12 H12C 0.9600 .
C13 O9 1.416(11) .
C13 H13A 0.9600 .
C13 H13B 0.9600 .
C13 H13C 0.9600 .
C14 O10 1.470(8) .
C14 H14A 0.9600 .
C14 H14B 0.9600 .
C14 H14C 0.9600 .
C16 O12 1.419(7) .
C16 H16A 0.9600 .
C16 H16B 0.9600 .
C16 H16C 0.9600 .
C17 O13 1.424(7) .
C17 H17A 0.9600 .
C17 H17B 0.9600 .
C17 H17C 0.9600 .
O4 Fe6 1.992(4) 2_666
O10 Fe6 2.105(4) 2_666
O13 Fe5 1.991(4) 2_666
C15 O11 1.476(12) .
C15 H15A 0.9600 .
C15 H15B 0.9600 .
C15 H15C 0.9600 .
C15 H11 0.63(4) .
O11 H11 0.850(10) .
Cl O17 1.358(10) .
Cl O15 1.409(8) .
Cl O16 1.427(8) .
Cl O14 1.509(10) .
